data_7053479
loop_
_publ_author_name
'Rajput, Lalit'
'Biradha, Kumar'

_publ_section_title
;
 Assembling coordination networks of bis-amido pyridines via hydrogen
 bonds: isostructurality and large hydrophobic cavities for guest
 inclusion
;
_journal_issue 11
_journal_name_full 'New Journal of Chemistry'
_journal_page_first 2415
_journal_paper_doi 10.1039/c0nj00070a
_journal_volume 34
_journal_year 2010
_chemical_formula_sum 'C44 H50 Cu N8 O4 S2'
_chemical_formula_weight 882.58
_chemical_name_systematic
;
?
;
_space_group_IT_number 2
_symmetry_cell_setting triclinic
_symmetry_space_group_name_Hall '-P 1'
_symmetry_space_group_name_H-M 'P -1'
_atom_sites_solution_hydrogens geom
_atom_sites_solution_primary direct
_atom_sites_solution_secondary difmap
_audit_creation_method SHELXL-97
_cell_angle_alpha 105.255(5)
_cell_angle_beta 100.958(6)
_cell_angle_gamma 90.074(5)
_cell_formula_units_Z 1
_cell_length_a 7.4296(13)
_cell_length_b 10.7026(19)
_cell_length_c 14.433(3)
_cell_measurement_reflns_used 3343
_cell_measurement_temperature 293(2)
_cell_measurement_theta_max 24.22
_cell_measurement_theta_min 1.49
_cell_volume 1085.4(4)
_computing_structure_refinement 'SHELXL-97 (Sheldrick, 1997)'
_computing_structure_solution 'SHELXS-97 (Sheldrick, 1990)'
_diffrn_ambient_temperature 293(2)
_diffrn_measured_fraction_theta_full 0.954
_diffrn_measured_fraction_theta_max 0.954
_diffrn_measurement_device_type 'Bruker-APEX-2 CCD area detector'
_diffrn_measurement_method hemisphere
_diffrn_radiation_monochromator graphite
_diffrn_radiation_source 'fine-focus sealed tube'
_diffrn_radiation_type MoK\a
_diffrn_radiation_wavelength 0.71073
_diffrn_reflns_av_R_equivalents 0.0449
_diffrn_reflns_av_sigmaI/netI 0.0484
_diffrn_reflns_limit_h_max 8
_diffrn_reflns_limit_h_min -8
_diffrn_reflns_limit_k_max 12
_diffrn_reflns_limit_k_min -11
_diffrn_reflns_limit_l_max 16
_diffrn_reflns_limit_l_min -16
_diffrn_reflns_number 11320
_diffrn_reflns_theta_full 24.22
_diffrn_reflns_theta_max 24.22
_diffrn_reflns_theta_min 1.49
_exptl_absorpt_coefficient_mu 0.651
_exptl_absorpt_correction_T_max 0.937
_exptl_absorpt_correction_T_min 0.889
_exptl_absorpt_correction_type empirical
_exptl_absorpt_process_details sadabs
_exptl_crystal_colour green
_exptl_crystal_density_diffrn 1.350
_exptl_crystal_density_meas ?
_exptl_crystal_density_method 'not measured'
_exptl_crystal_description plates
_exptl_crystal_F_000 463
_exptl_crystal_size_max 0.18
_exptl_crystal_size_mid 0.15
_exptl_crystal_size_min 0.10
_refine_diff_density_max 1.419
_refine_diff_density_min -0.547
_refine_diff_density_rms 0.096
_refine_ls_extinction_method none
_refine_ls_goodness_of_fit_ref 1.405
_refine_ls_hydrogen_treatment constr
_refine_ls_matrix_type full
_refine_ls_number_parameters 268
_refine_ls_number_reflns 3343
_refine_ls_number_restraints 0
_refine_ls_restrained_S_all 1.405
_refine_ls_R_factor_all 0.0917
_refine_ls_R_factor_gt 0.0738
_refine_ls_shift/su_max 0.000
_refine_ls_shift/su_mean 0.000
_refine_ls_structure_factor_coef Fsqd
_refine_ls_weighting_details 'calc w=1/[\s^2^(Fo^2^)+(0.1000P)^2^+0.0000P] where P=(Fo^2^+2Fc^2^)/3'
_refine_ls_weighting_scheme calc
_refine_ls_wR_factor_gt 0.1978
_refine_ls_wR_factor_ref 0.2044
_reflns_number_gt 2687
_reflns_number_total 3343
_reflns_threshold_expression >2sigma(I)
_cod_data_source_file c0nj00070a.txt
_cod_data_source_block 11
_cod_depositor_comments
;
The following automatic conversions were performed:

'_symmetry_cell_setting' value 'Triclinic' changed to 'triclinic'
according to /home/saulius/struct/CIF-dictionaries/cif_core.dic
dictionary named 'cif_core.dic' version 2.4.2 from 2011-04-26.

Automatic conversion script
Id: cif_fix_values 1891 2012-01-12 08:04:46Z andrius 

The following automatic conversions were performed:

'_exptl_crystal_density_meas' value 'not measured' was changed to '?'
- the value is perceived as not measured.

Automatic conversion script
Id: cif_fix_values 3008 2015-01-20 13:52:24Z robertas 
;
_cod_original_sg_symbol_H-M P-1
_cod_database_code 7053479

loop_
_symmetry_equiv_pos_as_xyz
'x, y, z'
'-x, -y, -z'

loop_
_atom_site_label
_atom_site_type_symbol
_atom_site_fract_x
_atom_site_fract_y
_atom_site_fract_z
_atom_site_U_iso_or_equiv
_atom_site_adp_type
_atom_site_occupancy
_atom_site_symmetry_multiplicity
_atom_site_calc_flag
_atom_site_refinement_flags
Cu1 Cu 1.5000 0.5000 0.0000 0.0337(3) Uani 1 2 d S
S100 S 1.7558(2) 0.15373(16) -0.20495(12) 0.0576(5) Uani 1 1 d .
C100 C 1.6760(7) 0.2796(5) -0.1373(4) 0.0375(12) Uani 1 1 d .
N100 N 1.6175(6) 0.3686(5) -0.0891(3) 0.0472(11) Uani 1 1 d .
O300 O 1.2355(6) 0.5144(5) -0.1331(3) 0.0680(13) Uani 1 1 d .
N300 N 1.1191(7) 0.4814(5) -0.2956(4) 0.0520(12) Uani 1 1 d .
C301 C 1.0476(12) 0.3919(8) -0.3905(6) 0.087(2) Uani 1 1 d .
H30A H 1.0177 0.4394 -0.4388 0.131 Uiso 1 1 calc R
H30B H 0.9393 0.3456 -0.3873 0.131 Uiso 1 1 calc R
H30C H 1.1387 0.3315 -0.4083 0.131 Uiso 1 1 calc R
C302 C 1.1407(11) 0.6169(7) -0.2944(6) 0.076(2) Uani 1 1 d .
H30D H 1.0945 0.6267 -0.3588 0.114 Uiso 1 1 calc R
H30E H 1.2684 0.6447 -0.2748 0.114 Uiso 1 1 calc R
H30F H 1.0736 0.6687 -0.2489 0.114 Uiso 1 1 calc R
C303 C 1.1720(9) 0.4434(6) -0.2152(5) 0.0641(18) Uani 1 1 d .
H303 H 1.1601 0.3550 -0.2210 0.077 Uiso 1 1 calc R
N11 N 1.3649(5) 0.3552(4) 0.0304(3) 0.0335(9) Uani 1 1 d .
C11 C 1.3800(6) 0.1599(4) 0.0827(3) 0.0287(10) Uani 1 1 d .
C12 C 1.4606(6) 0.2608(5) 0.0587(3) 0.0334(11) Uani 1 1 d .
H12 H 1.5869 0.2632 0.0622 0.040 Uiso 1 1 calc R
C13 C 1.1838(7) 0.3516(5) 0.0236(4) 0.0419(13) Uani 1 1 d .
H13 H 1.1174 0.4172 0.0042 0.050 Uiso 1 1 calc R
C14 C 1.0917(7) 0.2534(6) 0.0445(4) 0.0435(13) Uani 1 1 d .
H14 H 0.9647 0.2524 0.0381 0.052 Uiso 1 1 calc R
C15 C 1.1879(6) 0.1580(5) 0.0743(4) 0.0385(12) Uani 1 1 d .
H15 H 1.1271 0.0920 0.0891 0.046 Uiso 1 1 calc R
O20 O 1.7639(5) 0.1110(4) 0.0978(3) 0.0462(9) Uani 1 1 d .
N21 N 1.4767(5) 0.0662(4) 0.1177(3) 0.0335(10) Uani 1 1 d .
H21 H 1.4133 0.0115 0.1344 0.040 Uiso 1 1 calc R
C20 C 1.6642(6) 0.0498(5) 0.1291(3) 0.0329(11) Uani 1 1 d .
C21 C 1.7338(7) -0.0419(5) 0.1884(4) 0.0382(12) Uani 1 1 d .
H21A H 1.8277 -0.0930 0.1604 0.046 Uiso 1 1 calc .
H21B H 1.6343 -0.1005 0.1887 0.046 Uiso 1 1 calc .
C22 C 1.8131(8) 0.0373(6) 0.2920(4) 0.0461(13) Uani 1 1 d .
H22A H 1.9141 0.0937 0.2904 0.055 Uiso 1 1 calc .
H22B H 1.7196 0.0919 0.3171 0.055 Uiso 1 1 calc .
C23 C 1.8809(7) -0.0438(6) 0.3610(4) 0.0456(14) Uani 1 1 d .
H23A H 1.9761 -0.0974 0.3368 0.055 Uiso 1 1 calc .
H23B H 1.7805 -0.1009 0.3623 0.055 Uiso 1 1 calc .
C24 C 1.9579(8) 0.0386(6) 0.4656(4) 0.0515(15) Uani 1 1 d .
H24A H 1.8595 0.0864 0.4916 0.062 Uiso 1 1 calc .
H24B H 2.0501 0.1013 0.4632 0.062 Uiso 1 1 calc .
C1 C 0.3997(10) 0.5558(9) 0.3387(5) 0.072(2) Uani 1 1 d .
H1 H 0.3736 0.5970 0.2889 0.087 Uiso 1 1 calc R
C2 C 0.3675(10) 0.4297(10) 0.3172(5) 0.078(2) Uani 1 1 d .
H2 H 0.3174 0.3844 0.2529 0.093 Uiso 1 1 calc R
C3 C 0.4080(8) 0.3597(7) 0.3910(5) 0.0598(17) Uani 1 1 d .
C4 C 0.4823(7) 0.4323(6) 0.4895(4) 0.0472(14) Uani 1 1 d .
C5 C 0.5265(9) 0.3680(7) 0.5637(5) 0.0620(17) Uani 1 1 d .
C6 C 0.4908(11) 0.2321(9) 0.5377(7) 0.081(2) Uani 1 1 d .
H6 H 0.5167 0.1878 0.5857 0.097 Uiso 1 1 calc R
C7 C 0.4201(12) 0.1654(9) 0.4445(8) 0.091(3) Uani 1 1 d .
H7 H 0.4005 0.0759 0.4297 0.109 Uiso 1 1 calc R
C8 C 0.3756(10) 0.2265(8) 0.3699(6) 0.081(2) Uani 1 1 d .
H8 H 0.3246 0.1786 0.3065 0.097 Uiso 1 1 calc R

loop_
_atom_site_aniso_label
_atom_site_aniso_U_11
_atom_site_aniso_U_22
_atom_site_aniso_U_33
_atom_site_aniso_U_23
_atom_site_aniso_U_13
_atom_site_aniso_U_12
Cu1 0.0354(5) 0.0271(5) 0.0446(6) 0.0155(4) 0.0141(4) 0.0045(3)
S100 0.0674(10) 0.0471(10) 0.0645(10) 0.0122(8) 0.0318(8) 0.0162(8)
C100 0.041(3) 0.041(3) 0.039(3) 0.022(3) 0.014(2) 0.007(2)
N100 0.059(3) 0.036(3) 0.053(3) 0.015(2) 0.024(2) 0.006(2)
O300 0.071(3) 0.065(3) 0.062(3) 0.024(3) -0.011(2) -0.003(2)
N300 0.054(3) 0.045(3) 0.053(3) 0.015(2) 0.000(2) 0.000(2)
C301 0.102(6) 0.070(5) 0.070(5) 0.004(4) -0.008(4) 0.007(4)
C302 0.093(5) 0.053(5) 0.074(5) 0.025(4) -0.012(4) 0.003(4)
C303 0.069(4) 0.042(4) 0.075(5) 0.015(4) -0.001(4) -0.004(3)
N11 0.033(2) 0.029(2) 0.041(2) 0.0136(19) 0.0069(17) 0.0055(17)
C11 0.031(2) 0.029(3) 0.026(2) 0.007(2) 0.0033(19) 0.001(2)
C12 0.031(2) 0.030(3) 0.041(3) 0.013(2) 0.006(2) 0.000(2)
C13 0.036(3) 0.041(3) 0.054(3) 0.021(3) 0.010(2) 0.009(2)
C14 0.032(2) 0.046(3) 0.053(3) 0.015(3) 0.009(2) 0.003(2)
C15 0.032(3) 0.043(3) 0.042(3) 0.015(2) 0.008(2) -0.001(2)
O20 0.0378(19) 0.043(2) 0.064(3) 0.026(2) 0.0089(17) 0.0011(17)
N21 0.032(2) 0.036(2) 0.036(2) 0.0162(19) 0.0042(17) 0.0003(17)
C20 0.034(2) 0.031(3) 0.031(3) 0.008(2) 0.000(2) 0.005(2)
C21 0.039(3) 0.038(3) 0.037(3) 0.015(2) -0.001(2) 0.005(2)
C22 0.053(3) 0.044(3) 0.040(3) 0.015(3) 0.004(2) 0.011(3)
C23 0.045(3) 0.057(4) 0.037(3) 0.017(3) 0.007(2) 0.005(3)
C24 0.048(3) 0.067(4) 0.038(3) 0.013(3) 0.006(2) 0.010(3)
C1 0.077(5) 0.092(6) 0.055(4) 0.032(4) 0.014(4) 0.009(4)
C2 0.068(4) 0.125(8) 0.038(4) 0.022(4) 0.004(3) 0.012(5)
C3 0.048(3) 0.073(5) 0.056(4) 0.010(4) 0.015(3) 0.008(3)
C4 0.038(3) 0.063(4) 0.045(3) 0.017(3) 0.014(2) 0.012(3)
C5 0.054(4) 0.074(5) 0.070(4) 0.033(4) 0.023(3) 0.010(3)
C6 0.079(5) 0.082(6) 0.098(6) 0.042(5) 0.032(5) 0.013(4)
C7 0.084(5) 0.063(5) 0.135(9) 0.027(6) 0.044(6) 0.011(4)
C8 0.074(5) 0.068(6) 0.086(6) -0.005(5) 0.018(4) 0.000(4)

loop_
_atom_type_symbol
_atom_type_description
_atom_type_scat_dispersion_real
_atom_type_scat_dispersion_imag
_atom_type_scat_source
C C 0.0033 0.0016 'International Tables Vol C Tables 4.2.6.8 and 6.1.1.4'
H H 0.0000 0.0000 'International Tables Vol C Tables 4.2.6.8 and 6.1.1.4'
Cu Cu 0.3201 1.2651 'International Tables Vol C Tables 4.2.6.8 and 6.1.1.4'
N N 0.0061 0.0033 'International Tables Vol C Tables 4.2.6.8 and 6.1.1.4'
O O 0.0106 0.0060 'International Tables Vol C Tables 4.2.6.8 and 6.1.1.4'
S S 0.1246 0.1234 'International Tables Vol C Tables 4.2.6.8 and 6.1.1.4'

loop_
_geom_angle_atom_site_label_1
_geom_angle_atom_site_label_2
_geom_angle_atom_site_label_3
_geom_angle
_geom_angle_site_symmetry_1
_geom_angle_site_symmetry_3
N100 Cu1 N100 180 . 2_865
N100 Cu1 N11 90.83(17) . 2_865
N100 Cu1 N11 89.17(17) 2_865 2_865
N100 Cu1 N11 89.17(17) . .
N100 Cu1 N11 90.83(17) 2_865 .
N11 Cu1 N11 180 2_865 .
N100 C100 S100 179.3(5) . .
C100 N100 Cu1 171.2(4) . .
C303 N300 C301 123.0(6) . .
C303 N300 C302 120.9(5) . .
C301 N300 C302 116.0(6) . .
N300 C301 H30A 109.5 . .
N300 C301 H30B 109.5 . .
H30A C301 H30B 109.5 . .
N300 C301 H30C 109.5 . .
H30A C301 H30C 109.5 . .
H30B C301 H30C 109.5 . .
N300 C302 H30D 109.5 . .
N300 C302 H30E 109.5 . .
H30D C302 H30E 109.5 . .
N300 C302 H30F 109.5 . .
H30D C302 H30F 109.5 . .
H30E C302 H30F 109.5 . .
O300 C303 N300 125.9(6) . .
O300 C303 H303 117.0 . .
N300 C303 H303 117.0 . .
C13 N11 C12 119.0(4) . .
C13 N11 Cu1 121.7(3) . .
C12 N11 Cu1 119.3(3) . .
C12 C11 N21 124.1(4) . .
C12 C11 C15 116.8(4) . .
N21 C11 C15 119.0(4) . .
N11 C12 C11 123.1(4) . .
N11 C12 H12 118.5 . .
C11 C12 H12 118.5 . .
N11 C13 C14 121.8(5) . .
N11 C13 H13 119.1 . .
C14 C13 H13 119.1 . .
C15 C14 C13 119.6(5) . .
C15 C14 H14 120.2 . .
C13 C14 H14 120.2 . .
C14 C15 C11 119.7(5) . .
C14 C15 H15 120.2 . .
C11 C15 H15 120.2 . .
C20 N21 C11 127.7(4) . .
C20 N21 H21 116.2 . .
C11 N21 H21 116.2 . .
O20 C20 N21 122.0(4) . .
O20 C20 C21 123.0(4) . .
N21 C20 C21 114.9(4) . .
C20 C21 C22 108.1(4) . .
C20 C21 H21A 110.1 . .
C22 C21 H21A 110.1 . .
C20 C21 H21B 110.1 . .
C22 C21 H21B 110.1 . .
H21A C21 H21B 108.4 . .
C23 C22 C21 113.6(5) . .
C23 C22 H22A 108.8 . .
C21 C22 H22A 108.8 . .
C23 C22 H22B 108.8 . .
C21 C22 H22B 108.8 . .
H22A C22 H22B 107.7 . .
C22 C23 C24 112.6(5) . .
C22 C23 H23A 109.1 . .
C24 C23 H23A 109.1 . .
C22 C23 H23B 109.1 . .
C24 C23 H23B 109.1 . .
H23A C23 H23B 107.8 . .
C23 C24 C24 114.0(7) . 2_956
C23 C24 H24A 108.7 . .
C24 C24 H24A 108.7 2_956 .
C23 C24 H24B 108.7 . .
C24 C24 H24B 108.7 2_956 .
H24A C24 H24B 107.6 . .
C2 C1 C5 122.3(7) . 2_666
C2 C1 H1 118.8 . .
C5 C1 H1 118.8 2_666 .
C1 C2 C3 121.5(7) . .
C1 C2 H2 119.3 . .
C3 C2 H2 119.3 . .
C8 C3 C2 122.5(7) . .
C8 C3 C4 119.5(7) . .
C2 C3 C4 118.0(7) . .
C5 C4 C4 120.6(7) . 2_666
C5 C4 C3 120.0(6) . .
C4 C4 C3 119.3(7) 2_666 .
C4 C5 C6 117.9(7) . .
C4 C5 C1 118.2(7) . 2_666
C6 C5 C1 123.9(7) . 2_666
C7 C6 C5 121.3(8) . .
C7 C6 H6 119.4 . .
C5 C6 H6 119.4 . .
C6 C7 C8 122.0(9) . .
C6 C7 H7 119.0 . .
C8 C7 H7 119.0 . .
C7 C8 C3 119.3(8) . .
C7 C8 H8 120.3 . .
C3 C8 H8 120.3 . .

loop_
_geom_bond_atom_site_label_1
_geom_bond_atom_site_label_2
_geom_bond_distance
_geom_bond_site_symmetry_2
Cu1 N100 1.968(5) .
Cu1 N100 1.968(5) 2_865
Cu1 N11 2.031(4) 2_865
Cu1 N11 2.031(4) .
S100 C100 1.628(6) .
C100 N100 1.160(7) .
O300 C303 1.232(8) .
N300 C303 1.321(8) .
N300 C301 1.452(9) .
N300 C302 1.454(8) .
C301 H30A 0.9600 .
C301 H30B 0.9600 .
C301 H30C 0.9600 .
C302 H30D 0.9600 .
C302 H30E 0.9600 .
C302 H30F 0.9600 .
C303 H303 0.9300 .
N11 C13 1.330(6) .
N11 C12 1.341(6) .
C11 C12 1.385(6) .
C11 N21 1.381(6) .
C11 C15 1.409(6) .
C12 H12 0.9300 .
C13 C14 1.381(7) .
C13 H13 0.9300 .
C14 C15 1.362(8) .
C14 H14 0.9300 .
C15 H15 0.9300 .
O20 C20 1.209(6) .
N21 C20 1.388(6) .
N21 H21 0.8600 .
C20 C21 1.496(7) .
C21 C22 1.516(7) .
C21 H21A 0.9700 .
C21 H21B 0.9700 .
C22 C23 1.504(7) .
C22 H22A 0.9700 .
C22 H22B 0.9700 .
C23 C24 1.534(8) .
C23 H23A 0.9700 .
C23 H23B 0.9700 .
C24 C24 1.502(11) 2_956
C24 H24A 0.9700 .
C24 H24B 0.9700 .
C1 C2 1.314(11) .
C1 C5 1.432(10) 2_666
C1 H1 0.9300 .
C2 C3 1.444(10) .
C2 H2 0.9300 .
C3 C8 1.388(10) .
C3 C4 1.432(8) .
C4 C5 1.408(9) .
C4 C4 1.414(12) 2_666
C5 C6 1.414(11) .
C5 C1 1.432(10) 2_666
C6 C7 1.349(12) .
C6 H6 0.9300 .
C7 C8 1.390(12) .
C7 H7 0.9300 .
C8 H8 0.9300 .
